data_7245527
loop_
_publ_author_name
'Almaraz-Ortiz, Wilfrido E.'
'Ramos Orea, Aldahir'
'Casadiego-D\'iaz, Oscar'
'Reyes-Salgado, Agust\'in'
'Mej\'ia-Galindo, Arturo'
'Torres-Ochoa, Rub\'en O.'

_publ_section_title
;
 Divergent copper-catalyzed syntheses of 3-carboxylpyrroles and
 3-cyanofurans from O-acetyl oximes and \b-ketoesters/nitriles
;
_journal_issue 41
_journal_name_full 'RSC Advances'
_journal_page_first 26673
_journal_page_last 26679
_journal_paper_doi 10.1039/D2RA04938D
_journal_volume 12
_journal_year 2022
_chemical_formula_moiety 'C18 H13 N O'
_chemical_formula_sum 'C18 H13 N O'
_chemical_formula_weight 259.29
_chemical_melting_point 357.0(10)
_chemical_name_systematic 5-Methyl-2,4-diphenylfuran-3-carbonitrile
_chemical_properties_physical Moisture-sensitive,Light-sensitive
_space_group_crystal_system monoclinic
_space_group_IT_number 14
_space_group_name_Hall '-P 2ybc'
_space_group_name_H-M_alt 'P 1 21/c 1'
_atom_sites_solution_hydrogens geom
_atom_sites_solution_primary direct
_atom_sites_solution_secondary difmap
_audit_creation_method SHELXL-2018/3
_audit_update_record
;
2022-03-01 deposited with the CCDC.	2022-09-13 downloaded from the CCDC.
;
_cell_angle_alpha 90
_cell_angle_beta 101.0860(10)
_cell_angle_gamma 90
_cell_formula_units_Z 8
_cell_length_a 9.7123(2)
_cell_length_b 15.2241(4)
_cell_length_c 18.7948(5)
_cell_measurement_reflns_used 9977
_cell_measurement_temperature 200(2)
_cell_measurement_theta_max 68.31
_cell_measurement_theta_min 3.76
_cell_volume 2727.16(12)
_computing_cell_refinement 'APEX3 v2018.2 (Bruker, 2018)'
_computing_data_collection 'APEX3 v2018.2 (Bruker, 2018)'
_computing_data_reduction 'SAINT V8.37A  (Bruker, 2018)'
_computing_molecular_graphics 'Ortep-3 Ver 2.02 L.J. Farrugia (1997) J. Appl. Cryst. 30, 565'
_computing_publication_material 'SHELXL-2018/3 (Sheldrick, 2015)'
_computing_structure_refinement 'SHELXL-2018/3 (Sheldrick, 2018)'
_computing_structure_solution 'SHELXS-2018 (Bruker, 2015)'
_diffrn_ambient_temperature 200(2)
_diffrn_detector_area_resol_mean 52.0833
_diffrn_measured_fraction_theta_full 0.987
_diffrn_measured_fraction_theta_max 0.985
_diffrn_measurement_device_type 'Bruker D8 Venture \k-geometry diffractometer 208039-01'
_diffrn_measurement_method \w-scans
_diffrn_radiation_type CuK\a
_diffrn_radiation_wavelength 1.54178
_diffrn_reflns_av_R_equivalents 0.0305
_diffrn_reflns_av_unetI/netI 0.0367
_diffrn_reflns_Laue_measured_fraction_full 0.987
_diffrn_reflns_Laue_measured_fraction_max 0.985
_diffrn_reflns_limit_h_max 10
_diffrn_reflns_limit_h_min -11
_diffrn_reflns_limit_k_max 18
_diffrn_reflns_limit_k_min -18
_diffrn_reflns_limit_l_max 22
_diffrn_reflns_limit_l_min -16
_diffrn_reflns_number 13468
_diffrn_reflns_point_group_measured_fraction_full 0.987
_diffrn_reflns_point_group_measured_fraction_max 0.985
_diffrn_reflns_theta_full 67.679
_diffrn_reflns_theta_max 68.328
_diffrn_reflns_theta_min 3.765
_diffrn_source 'micro-focus X-ray source'
_exptl_absorpt_coefficient_mu 0.617
_exptl_absorpt_correction_T_max 0.7531
_exptl_absorpt_correction_T_min 0.6529
_exptl_absorpt_correction_type multi-scan
_exptl_absorpt_process_details
; 
 SADABS 2016/2: Krause, L., Herbst-Irmer, R., Sheldrick G.M. & Stalke D., 
 J. Appl. Cryst. 48 (2015) 3-10 
;
_exptl_crystal_colour colourless
_exptl_crystal_density_diffrn 1.263
_exptl_crystal_description Prism
_exptl_crystal_F_000 1088
_exptl_crystal_recrystallization_method 'Re-crystallisation from solvent: Ethyl acetate/heptane'
_exptl_crystal_size_max 0.442
_exptl_crystal_size_mid 0.205
_exptl_crystal_size_min 0.171
_refine_diff_density_max 0.329
_refine_diff_density_min -0.198
_refine_diff_density_rms 0.044
_refine_ls_extinction_method none
_refine_ls_goodness_of_fit_ref 1.158
_refine_ls_hydrogen_treatment constr
_refine_ls_matrix_type full
_refine_ls_number_parameters 363
_refine_ls_number_reflns 4942
_refine_ls_number_restraints 0
_refine_ls_restrained_S_all 1.158
_refine_ls_R_factor_all 0.0877
_refine_ls_R_factor_gt 0.0695
_refine_ls_shift/su_max 0.000
_refine_ls_shift/su_mean 0.000
_refine_ls_structure_factor_coef Fsqd
_refine_ls_weighting_details 'w=1/[\s^2^(Fo^2^)+(0.0506P)^2^+1.6590P] where P=(Fo^2^+2Fc^2^)/3'
_refine_ls_weighting_scheme calc
_refine_ls_wR_factor_gt 0.1483
_refine_ls_wR_factor_ref 0.1637
_reflns_Friedel_coverage 0.000
_reflns_number_gt 3828
_reflns_number_total 4942
_reflns_threshold_expression 'I > 2\s(I)'
_cod_data_source_file d2ra04938d2.cif
_cod_data_source_block 020TOR22
_cod_depositor_comments
;
The following automatic conversions were performed:

data item '_chemical_melting_point' value '356-358' was changed to
'357.0(10)' -- the average value was taken and precision was
estimated.

Automatic conversion script
Id: cif_fix_values 7556 2019-12-06 15:28:31Z antanas 
;
_cod_original_sg_symbol_H-M 'P 21/c'
_cod_database_code 7245527
_shelx_shelxl_version_number 2018/3
_shelx_space_group_comment
; 
The symmetry employed for this shelxl refinement is uniquely defined 
by the following loop, which should always be used as a source of 
symmetry information in preference to the above space-group names. 
They are only intended as comments. 
;
_shelx_estimated_absorpt_t_min 0.772
_shelx_estimated_absorpt_t_max 0.902

loop_
_space_group_symop_operation_xyz
'x, y, z'
'-x, y+1/2, -z+1/2'
'-x, -y, -z'
'x, -y-1/2, z-1/2'

loop_
_atom_site_label
_atom_site_type_symbol
_atom_site_fract_x
_atom_site_fract_y
_atom_site_fract_z
_atom_site_U_iso_or_equiv
_atom_site_adp_type
_atom_site_occupancy
_atom_site_site_symmetry_order
_atom_site_calc_flag
_atom_site_refinement_flags_posn
_atom_site_refinement_flags_adp
_atom_site_refinement_flags_occupancy
_atom_site_disorder_assembly
_atom_site_disorder_group
O1 O 0.88158(16) 0.67486(10) 0.45516(8) 0.0445(4) Uani 1 1 d . . . . .
C2 C 0.8846(2) 0.76516(15) 0.45726(12) 0.0424(5) Uani 1 1 d . . . . .
C3 C 0.7844(2) 0.79877(15) 0.40340(12) 0.0390(5) Uani 1 1 d . . . . .
C4 C 0.7154(2) 0.72275(15) 0.36574(12) 0.0394(5) Uani 1 1 d . . . . .
C5 C 0.7775(2) 0.64916(15) 0.39925(12) 0.0398(5) Uani 1 1 d . . . . .
C6 C 0.9964(3) 0.80360(18) 0.51365(15) 0.0566(7) Uani 1 1 d . . . . .
H6A H 0.997305 0.867560 0.507859 0.085 Uiso 1 1 calc R U . . .
H6B H 1.087567 0.779516 0.508536 0.085 Uiso 1 1 calc R U . . .
H6C H 0.978185 0.789111 0.561800 0.085 Uiso 1 1 calc R U . . .
C7 C 0.7525(2) 0.89184(15) 0.38691(12) 0.0375(5) Uani 1 1 d . . . . .
C8 C 0.7148(2) 0.92018(17) 0.31531(13) 0.0466(6) Uani 1 1 d . . . . .
H8 H 0.708483 0.878947 0.276879 0.056 Uiso 1 1 calc R U . . .
C9 C 0.6866(3) 1.00794(17) 0.29978(14) 0.0503(6) Uani 1 1 d . . . . .
H9 H 0.659895 1.026195 0.250729 0.060 Uiso 1 1 calc R U . . .
C10 C 0.6967(2) 1.06932(17) 0.35459(14) 0.0489(6) Uani 1 1 d . . . . .
H10 H 0.678830 1.129635 0.343526 0.059 Uiso 1 1 calc R U . . .
C11 C 0.7331(2) 1.04170(16) 0.42595(14) 0.0476(6) Uani 1 1 d . . . . .
H11 H 0.739769 1.083317 0.464121 0.057 Uiso 1 1 calc R U . . .
C12 C 0.7599(2) 0.95406(16) 0.44200(12) 0.0416(5) Uani 1 1 d . . . . .
H12 H 0.783636 0.935931 0.491205 0.050 Uiso 1 1 calc R U . . .
C13 C 0.5990(3) 0.72423(16) 0.30640(14) 0.0488(6) Uani 1 1 d . . . . .
C14 C 0.7578(2) 0.55504(15) 0.38977(12) 0.0396(5) Uani 1 1 d . . . . .
C15 C 0.6829(3) 0.51954(17) 0.32518(13) 0.0504(6) Uani 1 1 d . . . . .
H15 H 0.643072 0.557423 0.286499 0.060 Uiso 1 1 calc R U . . .
C16 C 0.6664(3) 0.42975(18) 0.31728(14) 0.0566(7) Uani 1 1 d . . . . .
H16 H 0.614342 0.406370 0.273387 0.068 Uiso 1 1 calc R U . . .
C17 C 0.7249(3) 0.37372(17) 0.37252(14) 0.0532(6) Uani 1 1 d . . . . .
H17 H 0.714316 0.311969 0.366565 0.064 Uiso 1 1 calc R U . . .
C18 C 0.7987(3) 0.40806(17) 0.43647(14) 0.0525(6) Uani 1 1 d . . . . .
H18 H 0.839102 0.369610 0.474620 0.063 Uiso 1 1 calc R U . . .
C19 C 0.8146(3) 0.49757(16) 0.44567(13) 0.0468(6) Uani 1 1 d . . . . .
H19 H 0.864509 0.520306 0.490323 0.056 Uiso 1 1 calc R U . . .
N20 N 0.5062(3) 0.72587(16) 0.25901(14) 0.0723(8) Uani 1 1 d . . . . .
O21 O 0.61217(16) 0.31759(11) 0.55511(8) 0.0467(4) Uani 1 1 d . . . . .
C22 C 0.6075(2) 0.22709(17) 0.55424(12) 0.0444(6) Uani 1 1 d . . . . .
C23 C 0.7093(2) 0.19289(16) 0.60618(13) 0.0439(5) Uani 1 1 d . . . . .
C24 C 0.7830(2) 0.26839(17) 0.64181(13) 0.0460(6) Uani 1 1 d . . . . .
C25 C 0.7210(2) 0.34244(17) 0.60881(12) 0.0443(6) Uani 1 1 d . . . . .
C26 C 0.4986(3) 0.19028(18) 0.49515(13) 0.0508(6) Uani 1 1 d . . . . .
H26A H 0.502452 0.125978 0.496947 0.076 Uiso 1 1 calc R U . . .
H26B H 0.515883 0.210543 0.448165 0.076 Uiso 1 1 calc R U . . .
H26C H 0.405646 0.210082 0.501437 0.076 Uiso 1 1 calc R U . . .
C27 C 0.7430(2) 0.10037(16) 0.62344(12) 0.0425(5) Uani 1 1 d . . . . .
C28 C 0.6377(2) 0.03775(16) 0.62417(12) 0.0436(5) Uani 1 1 d . . . . .
H28 H 0.542136 0.055317 0.613398 0.052 Uiso 1 1 calc R U . . .
C29 C 0.6706(3) -0.04905(17) 0.64026(13) 0.0494(6) Uani 1 1 d . . . . .
H29 H 0.597588 -0.090545 0.640497 0.059 Uiso 1 1 calc R U . . .
C30 C 0.8091(3) -0.07604(18) 0.65605(14) 0.0539(6) Uani 1 1 d . . . . .
H30 H 0.831741 -0.135870 0.666923 0.065 Uiso 1 1 calc R U . . .
C31 C 0.9140(3) -0.01493(19) 0.65580(14) 0.0571(7) Uani 1 1 d . . . . .
H31 H 1.009416 -0.032889 0.666889 0.068 Uiso 1 1 calc R U . . .
C32 C 0.8817(3) 0.07198(18) 0.63961(14) 0.0518(6) Uani 1 1 d . . . . .
H32 H 0.955344 0.113050 0.639501 0.062 Uiso 1 1 calc R U . . .
C33 C 0.8924(3) 0.26633(18) 0.70491(16) 0.0615(7) Uani 1 1 d . . . . .
C34 C 0.7447(3) 0.43629(16) 0.61765(12) 0.0448(6) Uani 1 1 d . . . . .
C35 C 0.8774(3) 0.46869(18) 0.64988(13) 0.0521(6) Uani 1 1 d . . . . .
H35 H 0.952422 0.429201 0.666554 0.063 Uiso 1 1 calc R U . . .
C36 C 0.8985(3) 0.55851(19) 0.65726(14) 0.0606(7) Uani 1 1 d . . . . .
H36 H 0.988055 0.580350 0.679593 0.073 Uiso 1 1 calc R U . . .
C37 C 0.7906(3) 0.6167(2) 0.63245(16) 0.0650(8) Uani 1 1 d . . . . .
H37 H 0.806053 0.678157 0.637474 0.078 Uiso 1 1 calc R U . . .
C38 C 0.6599(3) 0.58471(19) 0.60019(16) 0.0652(8) Uani 1 1 d . . . . .
H38 H 0.585711 0.624584 0.582989 0.078 Uiso 1 1 calc R U . . .
C39 C 0.6366(3) 0.49572(18) 0.59287(15) 0.0556(7) Uani 1 1 d . . . . .
H39 H 0.546400 0.474590 0.570836 0.067 Uiso 1 1 calc R U . . .
N40 N 0.9775(3) 0.26302(18) 0.75577(17) 0.0939(11) Uani 1 1 d . . . . .

loop_
_atom_site_aniso_label
_atom_site_aniso_U_11
_atom_site_aniso_U_22
_atom_site_aniso_U_33
_atom_site_aniso_U_23
_atom_site_aniso_U_13
_atom_site_aniso_U_12
O1 0.0409(9) 0.0445(9) 0.0431(9) -0.0013(7) -0.0042(7) -0.0016(7)
C2 0.0367(12) 0.0449(13) 0.0437(12) -0.0025(10) 0.0028(10) -0.0037(10)
C3 0.0323(11) 0.0464(13) 0.0378(11) -0.0029(10) 0.0053(9) -0.0014(10)
C4 0.0339(11) 0.0447(13) 0.0377(11) -0.0010(10) 0.0024(9) -0.0003(9)
C5 0.0325(11) 0.0492(13) 0.0368(11) -0.0036(10) 0.0041(9) -0.0034(10)
C6 0.0486(15) 0.0505(15) 0.0607(16) -0.0029(12) -0.0141(12) -0.0037(12)
C7 0.0271(11) 0.0451(12) 0.0396(11) -0.0015(10) 0.0049(9) -0.0043(9)
C8 0.0435(13) 0.0542(15) 0.0411(12) -0.0004(11) 0.0061(10) -0.0028(11)
C9 0.0436(13) 0.0610(16) 0.0451(13) 0.0112(12) 0.0055(11) -0.0023(12)
C10 0.0354(12) 0.0436(13) 0.0664(16) 0.0082(12) 0.0068(11) 0.0003(10)
C11 0.0372(12) 0.0459(14) 0.0586(15) -0.0067(12) 0.0065(11) -0.0026(10)
C12 0.0341(12) 0.0497(14) 0.0394(12) -0.0028(10) 0.0029(9) -0.0016(10)
C13 0.0468(14) 0.0429(13) 0.0518(14) -0.0044(11) -0.0024(12) 0.0012(11)
C14 0.0348(12) 0.0432(13) 0.0413(12) 0.0000(10) 0.0089(9) 0.0007(10)
C15 0.0556(15) 0.0495(15) 0.0417(13) -0.0005(11) -0.0019(11) 0.0013(12)
C16 0.0614(17) 0.0533(16) 0.0511(15) -0.0100(12) 0.0010(13) -0.0060(13)
C17 0.0608(16) 0.0446(14) 0.0554(15) -0.0046(12) 0.0143(13) -0.0069(12)
C18 0.0594(16) 0.0471(15) 0.0505(14) 0.0053(11) 0.0093(12) 0.0007(12)
C19 0.0478(14) 0.0511(14) 0.0406(12) -0.0012(11) 0.0065(10) -0.0041(11)
N20 0.0684(16) 0.0569(15) 0.0752(17) -0.0088(12) -0.0273(14) 0.0032(12)
O21 0.0408(9) 0.0518(10) 0.0448(9) -0.0002(7) 0.0017(7) -0.0020(7)
C22 0.0323(12) 0.0592(15) 0.0411(12) -0.0060(11) 0.0059(10) -0.0048(10)
C23 0.0346(12) 0.0531(14) 0.0448(13) -0.0026(11) 0.0098(10) -0.0051(10)
C24 0.0389(13) 0.0571(15) 0.0405(12) -0.0032(11) 0.0037(10) -0.0077(11)
C25 0.0367(12) 0.0564(15) 0.0385(12) 0.0001(11) 0.0040(10) -0.0038(11)
C26 0.0449(14) 0.0560(15) 0.0478(13) -0.0019(12) 0.0000(11) -0.0022(12)
C27 0.0328(12) 0.0554(14) 0.0381(11) -0.0062(11) 0.0033(9) -0.0040(10)
C28 0.0305(11) 0.0544(14) 0.0438(12) 0.0000(11) 0.0022(9) -0.0013(10)
C29 0.0430(14) 0.0574(16) 0.0455(13) 0.0000(11) 0.0026(11) -0.0068(11)
C30 0.0521(15) 0.0561(16) 0.0492(14) -0.0037(12) -0.0011(12) 0.0066(12)
C31 0.0355(13) 0.0737(19) 0.0580(16) -0.0061(14) -0.0011(11) 0.0081(13)
C32 0.0355(13) 0.0610(16) 0.0573(15) -0.0055(13) 0.0050(11) -0.0021(11)
C33 0.0602(17) 0.0514(16) 0.0637(17) 0.0004(13) -0.0110(14) -0.0075(13)
C34 0.0467(14) 0.0527(14) 0.0355(11) -0.0002(10) 0.0092(10) -0.0042(11)
C35 0.0470(14) 0.0623(17) 0.0469(13) 0.0019(12) 0.0087(11) -0.0068(12)
C36 0.0653(18) 0.0661(18) 0.0508(15) -0.0037(13) 0.0123(13) -0.0217(15)
C37 0.082(2) 0.0514(16) 0.0647(18) -0.0059(14) 0.0216(16) -0.0072(15)
C38 0.0676(19) 0.0577(18) 0.0704(19) -0.0012(14) 0.0131(15) 0.0048(14)
C39 0.0502(15) 0.0583(16) 0.0569(16) -0.0033(13) 0.0065(12) -0.0014(12)
N40 0.099(2) 0.0622(17) 0.093(2) 0.0045(15) -0.0490(18) -0.0122(15)

loop_
_atom_type_symbol
_atom_type_description
_atom_type_scat_dispersion_real
_atom_type_scat_dispersion_imag
_atom_type_scat_source
C C 0.0181 0.0091 'International Tables Vol C Tables 4.2.6.8 and 6.1.1.4'
H H 0.0000 0.0000 'International Tables Vol C Tables 4.2.6.8 and 6.1.1.4'
N N 0.0311 0.0180 'International Tables Vol C Tables 4.2.6.8 and 6.1.1.4'
O O 0.0492 0.0322 'International Tables Vol C Tables 4.2.6.8 and 6.1.1.4'

loop_
_geom_angle_atom_site_label_1
_geom_angle_atom_site_label_2
_geom_angle_atom_site_label_3
_geom_angle
_geom_angle_site_symmetry_1
_geom_angle_site_symmetry_3
_geom_angle_publ_flag
C5 O1 C2 108.45(17) . . ?
C3 C2 O1 110.24(19) . . ?
C3 C2 C6 134.7(2) . . ?
O1 C2 C6 115.0(2) . . ?
C2 C3 C4 105.0(2) . . ?
C2 C3 C7 127.6(2) . . ?
C4 C3 C7 127.37(19) . . ?
C5 C4 C13 125.9(2) . . ?
C5 C4 C3 107.90(19) . . ?
C13 C4 C3 126.2(2) . . ?
C4 C5 O1 108.4(2) . . ?
C4 C5 C14 135.7(2) . . ?
O1 C5 C14 115.92(19) . . ?
C2 C6 H6A 109.5 . . ?
C2 C6 H6B 109.5 . . ?
H6A C6 H6B 109.5 . . ?
C2 C6 H6C 109.5 . . ?
H6A C6 H6C 109.5 . . ?
H6B C6 H6C 109.5 . . ?
C8 C7 C12 118.2(2) . . ?
C8 C7 C3 120.5(2) . . ?
C12 C7 C3 121.3(2) . . ?
C9 C8 C7 120.5(2) . . ?
C9 C8 H8 119.8 . . ?
C7 C8 H8 119.8 . . ?
C10 C9 C8 120.9(2) . . ?
C10 C9 H9 119.5 . . ?
C8 C9 H9 119.5 . . ?
C9 C10 C11 119.0(2) . . ?
C9 C10 H10 120.5 . . ?
C11 C10 H10 120.5 . . ?
C12 C11 C10 120.5(2) . . ?
C12 C11 H11 119.8 . . ?
C10 C11 H11 119.8 . . ?
C11 C12 C7 120.9(2) . . ?
C11 C12 H12 119.6 . . ?
C7 C12 H12 119.6 . . ?
N20 C13 C4 179.6(3) . . ?
C19 C14 C15 118.4(2) . . ?
C19 C14 C5 120.1(2) . . ?
C15 C14 C5 121.5(2) . . ?
C16 C15 C14 120.4(2) . . ?
C16 C15 H15 119.8 . . ?
C14 C15 H15 119.8 . . ?
C17 C16 C15 120.6(2) . . ?
C17 C16 H16 119.7 . . ?
C15 C16 H16 119.7 . . ?
C16 C17 C18 119.5(2) . . ?
C16 C17 H17 120.3 . . ?
C18 C17 H17 120.3 . . ?
C19 C18 C17 120.7(2) . . ?
C19 C18 H18 119.6 . . ?
C17 C18 H18 119.6 . . ?
C18 C19 C14 120.4(2) . . ?
C18 C19 H19 119.8 . . ?
C14 C19 H19 119.8 . . ?
C25 O21 C22 107.71(18) . . ?
C23 C22 O21 111.0(2) . . ?
C23 C22 C26 135.2(2) . . ?
O21 C22 C26 113.7(2) . . ?
C22 C23 C24 104.8(2) . . ?
C22 C23 C27 129.0(2) . . ?
C24 C23 C27 126.2(2) . . ?
C25 C24 C33 125.8(2) . . ?
C25 C24 C23 108.0(2) . . ?
C33 C24 C23 126.0(2) . . ?
O21 C25 C24 108.5(2) . . ?
O21 C25 C34 116.1(2) . . ?
C24 C25 C34 135.4(2) . . ?
C22 C26 H26A 109.5 . . ?
C22 C26 H26B 109.5 . . ?
H26A C26 H26B 109.5 . . ?
C22 C26 H26C 109.5 . . ?
H26A C26 H26C 109.5 . . ?
H26B C26 H26C 109.5 . . ?
C32 C27 C28 117.7(2) . . ?
C32 C27 C23 120.7(2) . . ?
C28 C27 C23 121.6(2) . . ?
C29 C28 C27 121.1(2) . . ?
C29 C28 H28 119.5 . . ?
C27 C28 H28 119.5 . . ?
C28 C29 C30 120.4(2) . . ?
C28 C29 H29 119.8 . . ?
C30 C29 H29 119.8 . . ?
C31 C30 C29 119.2(3) . . ?
C31 C30 H30 120.4 . . ?
C29 C30 H30 120.4 . . ?
C32 C31 C30 120.7(2) . . ?
C32 C31 H31 119.7 . . ?
C30 C31 H31 119.7 . . ?
C31 C32 C27 121.0(2) . . ?
C31 C32 H32 119.5 . . ?
C27 C32 H32 119.5 . . ?
N40 C33 C24 178.3(3) . . ?
C39 C34 C35 119.0(2) . . ?
C39 C34 C25 120.5(2) . . ?
C35 C34 C25 120.5(2) . . ?
C36 C35 C34 119.7(3) . . ?
C36 C35 H35 120.1 . . ?
C34 C35 H35 120.1 . . ?
C37 C36 C35 120.7(3) . . ?
C37 C36 H36 119.7 . . ?
C35 C36 H36 119.7 . . ?
C36 C37 C38 119.6(3) . . ?
C36 C37 H37 120.2 . . ?
C38 C37 H37 120.2 . . ?
C39 C38 C37 120.6(3) . . ?
C39 C38 H38 119.7 . . ?
C37 C38 H38 119.7 . . ?
C38 C39 C34 120.4(3) . . ?
C38 C39 H39 119.8 . . ?
C34 C39 H39 119.8 . . ?

loop_
_geom_bond_atom_site_label_1
_geom_bond_atom_site_label_2
_geom_bond_distance
_geom_bond_site_symmetry_2
_geom_bond_publ_flag
O1 C5 1.367(3) . ?
O1 C2 1.376(3) . ?
C2 C3 1.362(3) . ?
C2 C6 1.484(3) . ?
C3 C4 1.451(3) . ?
C3 C7 1.471(3) . ?
C4 C5 1.367(3) . ?
C4 C13 1.428(3) . ?
C5 C14 1.452(3) . ?
C6 H6A 0.9800 . ?
C6 H6B 0.9800 . ?
C6 H6C 0.9800 . ?
C7 C8 1.393(3) . ?
C7 C12 1.395(3) . ?
C8 C9 1.384(4) . ?
C8 H8 0.9500 . ?
C9 C10 1.380(4) . ?
C9 H9 0.9500 . ?
C10 C11 1.385(4) . ?
C10 H10 0.9500 . ?
C11 C12 1.382(3) . ?
C11 H11 0.9500 . ?
C12 H12 0.9500 . ?
C13 N20 1.139(3) . ?
C14 C19 1.397(3) . ?
C14 C15 1.399(3) . ?
C15 C16 1.381(4) . ?
C15 H15 0.9500 . ?
C16 C17 1.379(4) . ?
C16 H16 0.9500 . ?
C17 C18 1.379(3) . ?
C17 H17 0.9500 . ?
C18 C19 1.379(3) . ?
C18 H18 0.9500 . ?
C19 H19 0.9500 . ?
O21 C25 1.367(3) . ?
O21 C22 1.378(3) . ?
C22 C23 1.353(3) . ?
C22 C26 1.488(3) . ?
C23 C24 1.448(3) . ?
C23 C27 1.468(3) . ?
C24 C25 1.369(3) . ?
C24 C33 1.432(3) . ?
C25 C34 1.452(3) . ?
C26 H26A 0.9800 . ?
C26 H26B 0.9800 . ?
C26 H26C 0.9800 . ?
C27 C32 1.392(3) . ?
C27 C28 1.400(3) . ?
C28 C29 1.379(3) . ?
C28 H28 0.9500 . ?
C29 C30 1.383(3) . ?
C29 H29 0.9500 . ?
C30 C31 1.380(4) . ?
C30 H30 0.9500 . ?
C31 C32 1.380(4) . ?
C31 H31 0.9500 . ?
C32 H32 0.9500 . ?
C33 N40 1.138(3) . ?
C34 C39 1.396(4) . ?
C34 C35 1.404(3) . ?
C35 C36 1.386(4) . ?
C35 H35 0.9500 . ?
C36 C37 1.382(4) . ?
C36 H36 0.9500 . ?
C37 C38 1.386(4) . ?
C37 H37 0.9500 . ?
C38 C39 1.376(4) . ?
C38 H38 0.9500 . ?
C39 H39 0.9500 . ?

loop_
_geom_torsion_atom_site_label_1
_geom_torsion_atom_site_label_2
_geom_torsion_atom_site_label_3
_geom_torsion_atom_site_label_4
_geom_torsion
_geom_torsion_site_symmetry_1
_geom_torsion_site_symmetry_2
_geom_torsion_site_symmetry_3
_geom_torsion_site_symmetry_4
_geom_torsion_publ_flag
C5 O1 C2 C3 -0.2(3) . . . . ?
C5 O1 C2 C6 -177.7(2) . . . . ?
O1 C2 C3 C4 0.0(3) . . . . ?
C6 C2 C3 C4 176.8(3) . . . . ?
O1 C2 C3 C7 179.9(2) . . . . ?
C6 C2 C3 C7 -3.3(4) . . . . ?
C2 C3 C4 C5 0.3(3) . . . . ?
C7 C3 C4 C5 -179.6(2) . . . . ?
C2 C3 C4 C13 177.5(2) . . . . ?
C7 C3 C4 C13 -2.4(4) . . . . ?
C13 C4 C5 O1 -177.7(2) . . . . ?
C3 C4 C5 O1 -0.4(2) . . . . ?
C13 C4 C5 C14 1.5(4) . . . . ?
C3 C4 C5 C14 178.8(2) . . . . ?
C2 O1 C5 C4 0.4(2) . . . . ?
C2 O1 C5 C14 -178.99(19) . . . . ?
C2 C3 C7 C8 142.5(2) . . . . ?
C4 C3 C7 C8 -37.6(3) . . . . ?
C2 C3 C7 C12 -37.0(3) . . . . ?
C4 C3 C7 C12 142.9(2) . . . . ?
C12 C7 C8 C9 0.4(3) . . . . ?
C3 C7 C8 C9 -179.2(2) . . . . ?
C7 C8 C9 C10 0.8(4) . . . . ?
C8 C9 C10 C11 -1.2(4) . . . . ?
C9 C10 C11 C12 0.4(4) . . . . ?
C10 C11 C12 C7 0.8(3) . . . . ?
C8 C7 C12 C11 -1.2(3) . . . . ?
C3 C7 C12 C11 178.4(2) . . . . ?
C4 C5 C14 C19 -162.5(3) . . . . ?
O1 C5 C14 C19 16.7(3) . . . . ?
C4 C5 C14 C15 17.8(4) . . . . ?
O1 C5 C14 C15 -163.0(2) . . . . ?
C19 C14 C15 C16 -0.2(4) . . . . ?
C5 C14 C15 C16 179.5(2) . . . . ?
C14 C15 C16 C17 -0.8(4) . . . . ?
C15 C16 C17 C18 0.9(4) . . . . ?
C16 C17 C18 C19 0.0(4) . . . . ?
C17 C18 C19 C14 -1.0(4) . . . . ?
C15 C14 C19 C18 1.1(4) . . . . ?
C5 C14 C19 C18 -178.7(2) . . . . ?
C25 O21 C22 C23 0.5(3) . . . . ?
C25 O21 C22 C26 -176.58(19) . . . . ?
O21 C22 C23 C24 -0.2(3) . . . . ?
C26 C22 C23 C24 176.0(3) . . . . ?
O21 C22 C23 C27 -179.1(2) . . . . ?
C26 C22 C23 C27 -2.9(5) . . . . ?
C22 C23 C24 C25 -0.2(3) . . . . ?
C27 C23 C24 C25 178.8(2) . . . . ?
C22 C23 C24 C33 174.2(3) . . . . ?
C27 C23 C24 C33 -6.9(4) . . . . ?
C22 O21 C25 C24 -0.6(3) . . . . ?
C22 O21 C25 C34 179.1(2) . . . . ?
C33 C24 C25 O21 -173.9(2) . . . . ?
C23 C24 C25 O21 0.5(3) . . . . ?
C33 C24 C25 C34 6.5(5) . . . . ?
C23 C24 C25 C34 -179.1(3) . . . . ?
C22 C23 C27 C32 138.2(3) . . . . ?
C24 C23 C27 C32 -40.5(4) . . . . ?
C22 C23 C27 C28 -41.7(4) . . . . ?
C24 C23 C27 C28 139.6(2) . . . . ?
C32 C27 C28 C29 -0.1(3) . . . . ?
C23 C27 C28 C29 179.8(2) . . . . ?
C27 C28 C29 C30 0.0(4) . . . . ?
C28 C29 C30 C31 0.3(4) . . . . ?
C29 C30 C31 C32 -0.4(4) . . . . ?
C30 C31 C32 C27 0.3(4) . . . . ?
C28 C27 C32 C31 0.0(4) . . . . ?
C23 C27 C32 C31 -179.9(2) . . . . ?
O21 C25 C34 C39 22.5(3) . . . . ?
C24 C25 C34 C39 -157.9(3) . . . . ?
O21 C25 C34 C35 -156.1(2) . . . . ?
C24 C25 C34 C35 23.4(4) . . . . ?
C39 C34 C35 C36 0.7(4) . . . . ?
C25 C34 C35 C36 179.4(2) . . . . ?
C34 C35 C36 C37 -0.8(4) . . . . ?
C35 C36 C37 C38 0.3(4) . . . . ?
C36 C37 C38 C39 0.2(4) . . . . ?
C37 C38 C39 C34 -0.2(4) . . . . ?
C35 C34 C39 C38 -0.2(4) . . . . ?
C25 C34 C39 C38 -178.9(2) . . . . ?
